data_4089302
loop_
_publ_author_name
'Bajo, Sonia'
'Laidlaw, Gillian'
'Kennedy, Alan R.'
'Sproules, Stephen'
'Nelson, David J.'

_publ_section_title
;
 Oxidative Addition of Aryl Electrophiles to a Prototypical Nickel(0)
 Complex: Mechanism and Structure/Reactivity Relationships
;
_journal_issue 8
_journal_name_full Organometallics
_journal_page_first 1662
_journal_paper_doi 10.1021/acs.organomet.7b00208
_journal_volume 36
_journal_year 2017
_chemical_formula_sum 'C68 H56 Fe2 I2 Ni2 P4'
_chemical_formula_weight 1479.93
_space_group_IT_number 2
_space_group_name_Hall '-P 1'
_space_group_name_H-M_alt 'P -1'
_symmetry_cell_setting triclinic
_symmetry_space_group_name_H-M 'P -1'
_atom_sites_solution_hydrogens geom
_atom_sites_solution_primary direct
_atom_sites_solution_secondary difmap
_audit_creation_method SHELXL-97
_cell_angle_alpha 65.71(3)
_cell_angle_beta 73.50(3)
_cell_angle_gamma 72.75(2)
_cell_formula_units_Z 1
_cell_length_a 8.853(2)
_cell_length_b 13.508(3)
_cell_length_c 14.046(4)
_cell_measurement_reflns_used 1248
_cell_measurement_temperature 123(2)
_cell_measurement_theta_max 21.9996
_cell_measurement_theta_min 3.1740
_cell_volume 1436.6(7)
_computing_cell_refinement CrysalisPro
_computing_data_collection CrysalisPro
_computing_data_reduction CrysalisPro
_computing_structure_refinement 'SHELXL-97 (Sheldrick, 2008)'
_computing_structure_solution SIR92
_diffrn_ambient_temperature 123(2)
_diffrn_measured_fraction_theta_full 0.990
_diffrn_measured_fraction_theta_max 0.990
_diffrn_measurement_device_type 'Oxford Diffraction Xcalibur E'
_diffrn_measurement_method 'omega scans'
_diffrn_radiation_monochromator graphite
_diffrn_radiation_source 'fine-focus sealed tube'
_diffrn_radiation_type MoK\a
_diffrn_radiation_wavelength 0.71073
_diffrn_reflns_av_R_equivalents 0.0706
_diffrn_reflns_av_sigmaI/netI 0.1562
_diffrn_reflns_limit_h_max 8
_diffrn_reflns_limit_h_min -9
_diffrn_reflns_limit_k_max 14
_diffrn_reflns_limit_k_min -13
_diffrn_reflns_limit_l_max 14
_diffrn_reflns_limit_l_min -12
_diffrn_reflns_number 6036
_diffrn_reflns_theta_full 22.05
_diffrn_reflns_theta_max 22.05
_diffrn_reflns_theta_min 3.18
_exptl_absorpt_coefficient_mu 2.369
_exptl_absorpt_correction_T_max 1.00000
_exptl_absorpt_correction_T_min 0.93412
_exptl_absorpt_correction_type multi-scan
_exptl_absorpt_process_details
;
CrysAlisPro, Oxford Diffraction Ltd.,
Version 1.171.34.40 (release 27-08-2010 CrysAlis171 .NET)
(compiled Aug 27 2010,11:50:40)
Empirical absorption correction using spherical harmonics,
 implemented in SCALE3 ABSPACK scaling algorithm.
;
_exptl_crystal_colour red
_exptl_crystal_density_diffrn 1.711
_exptl_crystal_density_method 'not measured'
_exptl_crystal_description 'non-single sliver'
_exptl_crystal_F_000 738
_exptl_crystal_size_max 0.20
_exptl_crystal_size_mid 0.12
_exptl_crystal_size_min 0.03
_refine_diff_density_max 0.893
_refine_diff_density_min -0.734
_refine_diff_density_rms 0.176
_refine_ls_extinction_method none
_refine_ls_goodness_of_fit_ref 1.061
_refine_ls_hydrogen_treatment mixed
_refine_ls_matrix_type full
_refine_ls_number_parameters 352
_refine_ls_number_reflns 3515
_refine_ls_number_restraints 272
_refine_ls_restrained_S_all 1.024
_refine_ls_R_factor_all 0.1191
_refine_ls_R_factor_gt 0.0678
_refine_ls_shift/su_max 0.001
_refine_ls_shift/su_mean 0.000
_refine_ls_structure_factor_coef Fsqd
_refine_ls_weighting_details 'calc w=1/[\s^2^(Fo^2^)+(0.0299P)^2^+0.0000P] where P=(Fo^2^+2Fc^2^)/3'
_refine_ls_weighting_scheme calc
_refine_ls_wR_factor_gt 0.1143
_refine_ls_wR_factor_ref 0.1357
_reflns_number_gt 2278
_reflns_number_total 3515
_reflns_threshold_expression I>2\s(I)
_cod_data_source_file om7b00208_si_002.cif
_cod_data_source_block nelson_desperatefoo
_cod_original_cell_volume 1436.6(6)
_cod_original_sg_symbol_H-M P-1
_cod_database_code 4089302

loop_
_symmetry_equiv_pos_as_xyz
'x, y, z'
'-x, -y, -z'

loop_
_atom_site_label
_atom_site_type_symbol
_atom_site_fract_x
_atom_site_fract_y
_atom_site_fract_z
_atom_site_U_iso_or_equiv
_atom_site_adp_type
_atom_site_occupancy
_atom_site_symmetry_multiplicity
_atom_site_calc_flag
_atom_site_refinement_flags
Ni1 Ni 0.90534(18) 0.61293(13) -0.09411(13) 0.0193(4) Uani 1 1 d .
Fe1 Fe 0.5158(2) 0.84610(15) -0.21846(14) 0.0212(5) Uani 1 1 d .
I1 I 0.78847(10) 0.45388(8) 0.07344(7) 0.0257(3) Uani 1 1 d .
P1 P 0.7832(4) 0.7643(3) -0.0569(3) 0.0199(9) Uani 1 1 d .
P2 P 0.8619(4) 0.6583(3) -0.2572(3) 0.0195(9) Uani 1 1 d .
C1 C 0.5758(14) 0.8149(11) -0.0803(9) 0.021(3) Uani 1 1 d U
C2 C 0.4875(14) 0.9242(11) -0.1170(9) 0.026(3) Uani 1 1 d U
H2 H 0.5260 0.9891 -0.1336 0.031 Uiso 1 1 calc R
C3 C 0.3350(15) 0.9232(11) -0.1255(10) 0.029(3) Uani 1 1 d U
H3 H 0.2525 0.9864 -0.1481 0.035 Uiso 1 1 calc R
C4 C 0.3251(14) 0.8102(11) -0.0941(10) 0.026(3) Uani 1 1 d U
H4 H 0.2353 0.7849 -0.0934 0.031 Uiso 1 1 calc R
C5 C 0.4718(13) 0.7427(11) -0.0642(9) 0.023(3) Uani 1 1 d U
H5 H 0.4975 0.6639 -0.0382 0.028 Uiso 1 1 calc R
C6 C 0.8640(13) 0.8903(10) -0.1288(10) 0.019(3) Uani 1 1 d U
C7 C 0.9745(13) 0.9018(10) -0.2251(10) 0.024(3) Uani 1 1 d U
H7 H 1.0155 0.8406 -0.2485 0.028 Uiso 1 1 calc R
C8 C 1.0248(14) 1.0009(10) -0.2863(10) 0.025(3) Uani 1 1 d U
H8 H 1.0972 1.0077 -0.3522 0.030 Uiso 1 1 calc R
C9 C 0.9715(15) 1.0875(11) -0.2530(10) 0.032(3) Uani 1 1 d U
H9 H 1.0063 1.1551 -0.2962 0.038 Uiso 1 1 calc R
C10 C 0.8672(14) 1.0805(11) -0.1572(11) 0.030(3) Uani 1 1 d U
H10 H 0.8306 1.1424 -0.1347 0.036 Uiso 1 1 calc R
C11 C 0.8171(14) 0.9818(10) -0.0949(10) 0.026(3) Uani 1 1 d U
H11 H 0.7494 0.9754 -0.0275 0.031 Uiso 1 1 calc R
C12 C 0.7596(13) 0.7503(10) 0.0807(9) 0.018(3) Uani 1 1 d U
C13 C 0.6142(13) 0.7864(9) 0.1408(9) 0.018(3) Uani 1 1 d U
H13 H 0.5205 0.8180 0.1098 0.022 Uiso 1 1 calc R
C14 C 0.6035(14) 0.7773(10) 0.2423(10) 0.024(3) Uani 1 1 d U
H14 H 0.5025 0.8029 0.2803 0.029 Uiso 1 1 calc R
C15 C 0.7362(15) 0.7315(11) 0.2921(10) 0.030(3) Uani 1 1 d U
H15 H 0.7271 0.7250 0.3634 0.035 Uiso 1 1 calc R
C16 C 0.8829(14) 0.6956(10) 0.2339(10) 0.028(3) Uani 1 1 d U
H16 H 0.9756 0.6634 0.2659 0.033 Uiso 1 1 calc R
C17 C 0.8945(15) 0.7062(10) 0.1308(10) 0.027(3) Uani 1 1 d U
H17 H 0.9965 0.6832 0.0921 0.033 Uiso 1 1 calc R
C18 C 0.7040(13) 0.7763(10) -0.3105(9) 0.017(3) Uani 1 1 d U
C19 C 0.6931(14) 0.8924(10) -0.3423(9) 0.022(3) Uani 1 1 d U
H19 H 0.7735 0.9259 -0.3424 0.027 Uiso 1 1 calc R
C20 C 0.5408(14) 0.9505(11) -0.3743(10) 0.028(3) Uani 1 1 d U
H20 H 0.5040 1.0287 -0.4011 0.033 Uiso 1 1 calc R
C21 C 0.4592(15) 0.8732(11) -0.3592(10) 0.030(3) Uani 1 1 d U
H21 H 0.3535 0.8892 -0.3725 0.036 Uiso 1 1 calc R
C22 C 0.5544(14) 0.7642(11) -0.3204(10) 0.031(3) Uani 1 1 d U
H22 H 0.5241 0.6964 -0.3042 0.037 Uiso 1 1 calc R
C23 C 1.0444(14) 0.6838(11) -0.3566(10) 0.021(3) Uani 1 1 d U
C24 C 1.1789(14) 0.5985(11) -0.3397(10) 0.024(3) Uani 1 1 d U
H24 H 1.1690 0.5301 -0.2828 0.029 Uiso 1 1 calc R
C25 C 1.3279(13) 0.6120(11) -0.4050(9) 0.023(3) Uani 1 1 d U
H25 H 1.4180 0.5518 -0.3941 0.028 Uiso 1 1 calc R
C26 C 1.3457(15) 0.7122(12) -0.4855(10) 0.031(3) Uani 1 1 d U
H26 H 1.4492 0.7233 -0.5262 0.037 Uiso 1 1 calc R
C27 C 1.2112(15) 0.7965(12) -0.5064(10) 0.032(3) Uani 1 1 d U
H27 H 1.2220 0.8639 -0.5646 0.038 Uiso 1 1 calc R
C28 C 1.0626(14) 0.7836(11) -0.4438(10) 0.026(3) Uani 1 1 d U
H28 H 0.9714 0.8421 -0.4592 0.031 Uiso 1 1 calc R
C29 C 0.8060(12) 0.5513(10) -0.2824(10) 0.018(3) Uani 1 1 d U
C30 C 0.8402(13) 0.5537(10) -0.3877(10) 0.023(3) Uani 1 1 d U
H30 H 0.8958 0.6066 -0.4442 0.027 Uiso 1 1 calc R
C31 C 0.7884(14) 0.4746(11) -0.4061(10) 0.027(3) Uani 1 1 d U
H31 H 0.8110 0.4735 -0.4760 0.033 Uiso 1 1 calc R
C32 C 0.7063(13) 0.3995(11) -0.3247(11) 0.028(3) Uani 1 1 d U
H32 H 0.6744 0.3462 -0.3385 0.034 Uiso 1 1 calc R
C33 C 0.6697(14) 0.4006(11) -0.2237(10) 0.027(3) Uani 1 1 d U
H33 H 0.6105 0.3492 -0.1683 0.033 Uiso 1 1 calc R
C34 C 0.7191(13) 0.4777(10) -0.2008(10) 0.023(3) Uani 1 1 d U
H34 H 0.6931 0.4788 -0.1307 0.028 Uiso 1 1 calc R

loop_
_atom_site_aniso_label
_atom_site_aniso_U_11
_atom_site_aniso_U_22
_atom_site_aniso_U_33
_atom_site_aniso_U_23
_atom_site_aniso_U_13
_atom_site_aniso_U_12
Ni1 0.0199(10) 0.0190(11) 0.0208(11) -0.0086(9) -0.0052(7) -0.0030(8)
Fe1 0.0209(11) 0.0238(13) 0.0220(12) -0.0108(10) -0.0078(9) -0.0013(10)
I1 0.0214(5) 0.0286(6) 0.0261(6) -0.0070(5) -0.0043(4) -0.0080(4)
P1 0.020(2) 0.021(2) 0.025(2) -0.0131(19) -0.0045(16) -0.0048(18)
P2 0.0158(19) 0.021(2) 0.023(2) -0.0099(18) -0.0010(16) -0.0037(17)
C1 0.023(6) 0.032(7) 0.013(7) -0.014(6) 0.000(5) -0.010(5)
C2 0.027(7) 0.031(6) 0.020(7) -0.010(6) -0.002(6) -0.005(5)
C3 0.027(6) 0.036(6) 0.031(8) -0.026(6) -0.004(6) 0.003(6)
C4 0.011(6) 0.039(7) 0.031(8) -0.018(7) -0.001(5) -0.005(5)
C5 0.016(6) 0.032(6) 0.025(7) -0.011(6) -0.009(5) -0.005(5)
C6 0.012(6) 0.017(6) 0.028(7) -0.009(6) -0.007(5) 0.003(5)
C7 0.013(7) 0.026(6) 0.039(8) -0.019(6) -0.001(5) -0.006(6)
C8 0.019(7) 0.032(7) 0.037(7) -0.017(6) -0.006(5) -0.016(6)
C9 0.041(8) 0.019(7) 0.036(8) -0.005(6) -0.010(6) -0.011(6)
C10 0.037(8) 0.017(6) 0.044(8) -0.019(6) -0.007(6) -0.003(6)
C11 0.031(7) 0.023(7) 0.028(7) -0.014(5) -0.008(5) 0.000(6)
C12 0.014(6) 0.022(7) 0.024(7) -0.013(6) 0.000(4) -0.006(6)
C13 0.019(6) 0.021(7) 0.027(6) -0.020(6) -0.004(5) -0.006(6)
C14 0.024(6) 0.030(8) 0.022(6) -0.018(6) -0.002(5) -0.002(6)
C15 0.033(7) 0.038(8) 0.026(7) -0.016(6) -0.013(5) -0.004(6)
C16 0.029(6) 0.030(8) 0.033(7) -0.019(7) -0.010(6) -0.003(6)
C17 0.030(6) 0.023(7) 0.034(7) -0.016(7) -0.013(5) 0.002(6)
C18 0.012(6) 0.019(6) 0.024(7) -0.009(6) -0.008(5) -0.001(5)
C19 0.030(6) 0.019(6) 0.024(7) -0.014(6) -0.006(6) -0.004(5)
C20 0.035(7) 0.022(6) 0.021(7) -0.009(6) -0.011(6) 0.007(5)
C21 0.024(6) 0.036(7) 0.029(8) -0.009(7) -0.019(6) 0.005(5)
C22 0.028(7) 0.024(6) 0.043(8) -0.010(7) -0.013(6) -0.006(5)
C23 0.017(6) 0.036(7) 0.020(7) -0.019(5) -0.002(5) -0.008(5)
C24 0.025(6) 0.031(7) 0.020(7) -0.010(6) 0.000(5) -0.012(5)
C25 0.012(5) 0.041(7) 0.021(7) -0.017(6) -0.007(5) -0.002(6)
C26 0.016(6) 0.053(8) 0.025(8) -0.013(6) 0.003(6) -0.017(6)
C27 0.035(7) 0.043(8) 0.015(7) -0.007(6) 0.002(5) -0.014(6)
C28 0.018(6) 0.043(7) 0.021(7) -0.013(5) -0.004(5) -0.008(6)
C29 0.004(6) 0.028(7) 0.025(6) -0.013(6) -0.005(5) -0.002(5)
C30 0.017(6) 0.030(7) 0.025(6) -0.014(6) 0.003(5) -0.010(5)
C31 0.025(7) 0.040(8) 0.025(7) -0.022(6) -0.004(6) -0.005(6)
C32 0.022(7) 0.034(8) 0.040(7) -0.025(6) -0.002(6) -0.010(6)
C33 0.028(7) 0.031(7) 0.031(6) -0.015(6) -0.005(6) -0.011(6)
C34 0.026(7) 0.028(7) 0.020(6) -0.016(6) 0.005(5) -0.009(6)

loop_
_atom_type_symbol
_atom_type_description
_atom_type_scat_dispersion_real
_atom_type_scat_dispersion_imag
_atom_type_scat_source
Ni Ni 0.3393 1.1124 'International Tables Vol C Tables 4.2.6.8 and 6.1.1.4'
Fe Fe 0.3463 0.8444 'International Tables Vol C Tables 4.2.6.8 and 6.1.1.4'
I I -0.4742 1.8119 'International Tables Vol C Tables 4.2.6.8 and 6.1.1.4'
P P 0.1023 0.0942 'International Tables Vol C Tables 4.2.6.8 and 6.1.1.4'
C C 0.0033 0.0016 'International Tables Vol C Tables 4.2.6.8 and 6.1.1.4'
H H 0.0000 0.0000 'International Tables Vol C Tables 4.2.6.8 and 6.1.1.4'

loop_
_geom_angle_atom_site_label_1
_geom_angle_atom_site_label_2
_geom_angle_atom_site_label_3
_geom_angle
_geom_angle_site_symmetry_3
P1 Ni1 P2 102.99(14) .
P1 Ni1 I1 103.27(11) .
P2 Ni1 I1 123.05(11) .
P1 Ni1 I1 113.45(10) 2_765
P2 Ni1 I1 115.41(10) 2_765
I1 Ni1 I1 98.50(7) 2_765
C1 Fe1 C19 112.0(5) .
C1 Fe1 C2 40.9(4) .
C19 Fe1 C2 110.2(5) .
C1 Fe1 C5 41.9(4) .
C19 Fe1 C5 143.0(5) .
C2 Fe1 C5 68.6(5) .
C1 Fe1 C21 178.2(5) .
C19 Fe1 C21 67.6(5) .
C2 Fe1 C21 140.9(5) .
C5 Fe1 C21 137.5(5) .
C1 Fe1 C18 109.8(5) .
C19 Fe1 C18 41.1(4) .
C2 Fe1 C18 136.8(5) .
C5 Fe1 C18 113.2(5) .
C21 Fe1 C18 68.7(5) .
C1 Fe1 C22 137.3(5) .
C19 Fe1 C22 68.5(5) .
C2 Fe1 C22 177.6(5) .
C5 Fe1 C22 111.1(5) .
C21 Fe1 C22 40.9(5) .
C18 Fe1 C22 41.0(4) .
C1 Fe1 C20 142.0(5) .
C19 Fe1 C20 41.5(4) .
C2 Fe1 C20 112.7(5) .
C5 Fe1 C20 175.2(5) .
C21 Fe1 C20 38.7(5) .
C18 Fe1 C20 69.3(5) .
C22 Fe1 C20 67.8(5) .
C1 Fe1 C4 69.0(5) .
C19 Fe1 C4 175.9(5) .
C2 Fe1 C4 67.8(5) .
C5 Fe1 C4 40.2(4) .
C21 Fe1 C4 111.5(5) .
C18 Fe1 C4 142.7(5) .
C22 Fe1 C4 113.6(5) .
C20 Fe1 C4 135.4(5) .
C1 Fe1 C3 68.4(5) .
C19 Fe1 C3 135.9(5) .
C2 Fe1 C3 39.8(4) .
C5 Fe1 C3 67.9(5) .
C21 Fe1 C3 113.2(5) .
C18 Fe1 C3 176.2(5) .
C22 Fe1 C3 142.5(5) .
C20 Fe1 C3 109.9(5) .
C4 Fe1 C3 40.4(5) .
Ni1 I1 Ni1 81.50(7) 2_765
C12 P1 C6 101.9(6) .
C12 P1 C1 102.8(5) .
C6 P1 C1 101.3(6) .
C12 P1 Ni1 115.8(4) .
C6 P1 Ni1 119.8(4) .
C1 P1 Ni1 113.0(4) .
C23 P2 C18 104.8(6) .
C23 P2 C29 102.6(5) .
C18 P2 C29 98.9(5) .
C23 P2 Ni1 111.1(4) .
C18 P2 Ni1 120.9(4) .
C29 P2 Ni1 116.3(4) .
C2 C1 C5 106.8(11) .
C2 C1 P1 129.8(10) .
C5 C1 P1 123.4(10) .
C2 C1 Fe1 70.3(7) .
C5 C1 Fe1 70.4(7) .
P1 C1 Fe1 123.5(6) .
C3 C2 C1 109.8(12) .
C3 C2 Fe1 72.1(7) .
C1 C2 Fe1 68.8(7) .
C3 C2 H2 125.1 .
C1 C2 H2 125.1 .
Fe1 C2 H2 125.5 .
C2 C3 C4 107.7(12) .
C2 C3 Fe1 68.1(7) .
C4 C3 Fe1 69.4(7) .
C2 C3 H3 126.1 .
C4 C3 H3 126.1 .
Fe1 C3 H3 127.9 .
C5 C4 C3 108.0(11) .
C5 C4 Fe1 68.9(7) .
C3 C4 Fe1 70.2(7) .
C5 C4 H4 126.0 .
C3 C4 H4 126.0 .
Fe1 C4 H4 126.4 .
C4 C5 C1 107.7(11) .
C4 C5 Fe1 70.8(7) .
C1 C5 Fe1 67.7(7) .
C4 C5 H5 126.2 .
C1 C5 H5 126.2 .
Fe1 C5 H5 126.8 .
C7 C6 C11 116.4(11) .
C7 C6 P1 120.2(9) .
C11 C6 P1 123.3(9) .
C8 C7 C6 121.1(11) .
C8 C7 H7 119.4 .
C6 C7 H7 119.4 .
C9 C8 C7 120.2(12) .
C9 C8 H8 119.9 .
C7 C8 H8 119.9 .
C8 C9 C10 121.6(13) .
C8 C9 H9 119.2 .
C10 C9 H9 119.2 .
C11 C10 C9 118.8(12) .
C11 C10 H10 120.6 .
C9 C10 H10 120.6 .
C10 C11 C6 121.6(12) .
C10 C11 H11 119.2 .
C6 C11 H11 119.2 .
C13 C12 C17 116.2(11) .
C13 C12 P1 123.8(9) .
C17 C12 P1 119.9(9) .
C14 C13 C12 121.7(11) .
C14 C13 H13 119.1 .
C12 C13 H13 119.1 .
C13 C14 C15 121.9(12) .
C13 C14 H14 119.1 .
C15 C14 H14 119.1 .
C14 C15 C16 117.7(12) .
C14 C15 H15 121.1 .
C16 C15 H15 121.1 .
C17 C16 C15 120.5(12) .
C17 C16 H16 119.7 .
C15 C16 H16 119.7 .
C16 C17 C12 122.0(12) .
C16 C17 H17 119.0 .
C12 C17 H17 119.0 .
C19 C18 C22 106.0(11) .
C19 C18 P2 130.6(9) .
C22 C18 P2 123.2(9) .
C19 C18 Fe1 67.9(6) .
C22 C18 Fe1 69.6(7) .
P2 C18 Fe1 123.8(6) .
C18 C19 C20 108.9(11) .
C18 C19 Fe1 71.0(7) .
C20 C19 Fe1 70.9(7) .
C18 C19 H19 125.5 .
C20 C19 H19 125.5 .
Fe1 C19 H19 124.1 .
C21 C20 C19 107.3(12) .
C21 C20 Fe1 70.2(8) .
C19 C20 Fe1 67.6(7) .
C21 C20 H20 126.3 .
C19 C20 H20 126.3 .
Fe1 C20 H20 127.5 .
C20 C21 C22 110.4(11) .
C20 C21 Fe1 71.1(7) .
C22 C21 Fe1 69.9(7) .
C20 C21 H21 124.8 .
C22 C21 H21 124.8 .
Fe1 C21 H21 125.8 .
C21 C22 C18 107.2(11) .
C21 C22 Fe1 69.2(7) .
C18 C22 Fe1 69.5(7) .
C21 C22 H22 126.4 .
C18 C22 H22 126.4 .
Fe1 C22 H22 126.5 .
C24 C23 C28 118.1(11) .
C24 C23 P2 115.7(10) .
C28 C23 P2 126.1(10) .
C23 C24 C25 120.8(13) .
C23 C24 H24 119.6 .
C25 C24 H24 119.6 .
C26 C25 C24 120.3(12) .
C26 C25 H25 119.8 .
C24 C25 H25 119.8 .
C25 C26 C27 119.4(12) .
C25 C26 H26 120.3 .
C27 C26 H26 120.3 .
C28 C27 C26 120.8(13) .
C28 C27 H27 119.6 .
C26 C27 H27 119.6 .
C27 C28 C23 120.4(13) .
C27 C28 H28 119.8 .
C23 C28 H28 119.8 .
C34 C29 C30 121.4(11) .
C34 C29 P2 119.8(9) .
C30 C29 P2 118.5(9) .
C29 C30 C31 117.6(12) .
C29 C30 H30 121.2 .
C31 C30 H30 121.2 .
C32 C31 C30 121.1(12) .
C32 C31 H31 119.5 .
C30 C31 H31 119.5 .
C33 C32 C31 120.6(12) .
C33 C32 H32 119.7 .
C31 C32 H32 119.7 .
C32 C33 C34 120.7(12) .
C32 C33 H33 119.7 .
C34 C33 H33 119.7 .
C29 C34 C33 118.6(11) .
C29 C34 H34 120.7 .
C33 C34 H34 120.7 .

loop_
_geom_bond_atom_site_label_1
_geom_bond_atom_site_label_2
_geom_bond_distance
_geom_bond_site_symmetry_2
Ni1 P1 2.207(4) .
Ni1 P2 2.231(4) .
Ni1 I1 2.646(2) .
Ni1 I1 2.6508(19) 2_765
Fe1 C1 2.001(11) .
Fe1 C19 2.004(12) .
Fe1 C2 2.021(12) .
Fe1 C5 2.037(12) .
Fe1 C21 2.038(12) .
Fe1 C18 2.046(11) .
Fe1 C22 2.047(12) .
Fe1 C20 2.050(13) .
Fe1 C4 2.062(12) .
Fe1 C3 2.072(11) .
I1 Ni1 2.6508(19) 2_765
P1 C12 1.819(12) .
P1 C6 1.824(12) .
P1 C1 1.833(12) .
P2 C23 1.825(12) .
P2 C18 1.828(12) .
P2 C29 1.845(12) .
C1 C2 1.406(16) .
C1 C5 1.444(15) .
C2 C3 1.393(16) .
C2 H2 0.9500 .
C3 C4 1.426(17) .
C3 H3 0.9500 .
C4 C5 1.409(15) .
C4 H4 0.9500 .
C5 H5 0.9500 .
C6 C7 1.406(15) .
C6 C11 1.413(15) .
C7 C8 1.384(16) .
C7 H7 0.9500 .
C8 C9 1.345(15) .
C8 H8 0.9500 .
C9 C10 1.382(15) .
C9 H9 0.9500 .
C10 C11 1.382(16) .
C10 H10 0.9500 .
C11 H11 0.9500 .
C12 C13 1.399(14) .
C12 C17 1.410(15) .
C13 C14 1.357(14) .
C13 H13 0.9500 .
C14 C15 1.389(15) .
C14 H14 0.9500 .
C15 C16 1.393(15) .
C15 H15 0.9500 .
C16 C17 1.371(15) .
C16 H16 0.9500 .
C17 H17 0.9500 .
C18 C19 1.424(16) .
C18 C22 1.432(15) .
C19 C20 1.436(16) .
C19 H19 0.9500 .
C20 C21 1.355(16) .
C20 H20 0.9500 .
C21 C22 1.428(16) .
C21 H21 0.9500 .
C22 H22 0.9500 .
C23 C24 1.387(16) .
C23 C28 1.415(17) .
C24 C25 1.390(15) .
C24 H24 0.9500 .
C25 C26 1.379(17) .
C25 H25 0.9500 .
C26 C27 1.385(16) .
C26 H26 0.9500 .
C27 C28 1.374(15) .
C27 H27 0.9500 .
C28 H28 0.9500 .
C29 C34 1.382(15) .
C29 C30 1.411(15) .
C30 C31 1.416(15) .
C30 H30 0.9500 .
C31 C32 1.369(16) .
C31 H31 0.9500 .
C32 C33 1.368(15) .
C32 H32 0.9500 .
C33 C34 1.416(15) .
C33 H33 0.9500 .
C34 H34 0.9500 .

loop_
_geom_torsion_atom_site_label_1
_geom_torsion_atom_site_label_2
_geom_torsion_atom_site_label_3
_geom_torsion_atom_site_label_4
_geom_torsion
_geom_torsion_site_symmetry_1
_geom_torsion_site_symmetry_4
P1 Ni1 I1 Ni1 -116.66(11) . 2_765
P2 Ni1 I1 Ni1 127.94(13) . 2_765
I1 Ni1 I1 Ni1 0.0 2_765 2_765
P2 Ni1 P1 C12 168.8(4) . .
I1 Ni1 P1 C12 39.8(4) . .
I1 Ni1 P1 C12 -65.8(4) 2_765 .
P2 Ni1 P1 C6 -68.6(5) . .
I1 Ni1 P1 C6 162.4(5) . .
I1 Ni1 P1 C6 56.9(5) 2_765 .
P2 Ni1 P1 C1 50.6(5) . .
I1 Ni1 P1 C1 -78.4(4) . .
I1 Ni1 P1 C1 176.0(4) 2_765 .
P1 Ni1 P2 C23 106.0(5) . .
I1 Ni1 P2 C23 -138.5(5) . .
I1 Ni1 P2 C23 -18.2(5) 2_765 .
P1 Ni1 P2 C18 -17.4(5) . .
I1 Ni1 P2 C18 98.1(5) . .
I1 Ni1 P2 C18 -141.6(4) 2_765 .
P1 Ni1 P2 C29 -137.2(4) . .
I1 Ni1 P2 C29 -21.7(4) . .
I1 Ni1 P2 C29 98.6(4) 2_765 .
C12 P1 C1 C2 89.4(11) . .
C6 P1 C1 C2 -15.7(12) . .
Ni1 P1 C1 C2 -145.1(10) . .
C12 P1 C1 C5 -91.8(10) . .
C6 P1 C1 C5 163.1(10) . .
Ni1 P1 C1 C5 33.7(11) . .
C12 P1 C1 Fe1 -179.2(7) . .
C6 P1 C1 Fe1 75.7(8) . .
Ni1 P1 C1 Fe1 -53.7(9) . .
C19 Fe1 C1 C2 95.9(8) . .
C5 Fe1 C1 C2 -116.9(10) . .
C21 Fe1 C1 C2 173(16) . .
C18 Fe1 C1 C2 140.0(7) . .
C22 Fe1 C1 C2 177.6(7) . .
C20 Fe1 C1 C2 58.6(10) . .
C4 Fe1 C1 C2 -79.8(8) . .
C3 Fe1 C1 C2 -36.4(7) . .
C19 Fe1 C1 C5 -147.2(7) . .
C2 Fe1 C1 C5 116.9(10) . .
C21 Fe1 C1 C5 -70(17) . .
C18 Fe1 C1 C5 -103.0(7) . .
C22 Fe1 C1 C5 -65.5(9) . .
C20 Fe1 C1 C5 175.6(7) . .
C4 Fe1 C1 C5 37.1(7) . .
C3 Fe1 C1 C5 80.5(7) . .
C19 Fe1 C1 P1 -29.4(9) . .
C2 Fe1 C1 P1 -125.3(12) . .
C5 Fe1 C1 P1 117.7(11) . .
C21 Fe1 C1 P1 47(17) . .
C18 Fe1 C1 P1 14.7(9) . .
C22 Fe1 C1 P1 52.3(11) . .
C20 Fe1 C1 P1 -66.7(11) . .
C4 Fe1 C1 P1 154.8(9) . .
C3 Fe1 C1 P1 -161.7(9) . .
C5 C1 C2 C3 -0.6(13) . .
P1 C1 C2 C3 178.3(9) . .
Fe1 C1 C2 C3 60.7(8) . .
C5 C1 C2 Fe1 -61.3(8) . .
P1 C1 C2 Fe1 117.7(10) . .
C1 Fe1 C2 C3 -120.4(11) . .
C19 Fe1 C2 C3 138.9(8) . .
C5 Fe1 C2 C3 -80.7(8) . .
C21 Fe1 C2 C3 59.9(12) . .
C18 Fe1 C2 C3 177.6(8) . .
C22 Fe1 C2 C3 -163(13) . .
C20 Fe1 C2 C3 94.3(9) . .
C4 Fe1 C2 C3 -37.3(8) . .
C19 Fe1 C2 C1 -100.6(8) . .
C5 Fe1 C2 C1 39.7(7) . .
C21 Fe1 C2 C1 -179.6(8) . .
C18 Fe1 C2 C1 -61.9(10) . .
C22 Fe1 C2 C1 -43(13) . .
C20 Fe1 C2 C1 -145.3(7) . .
C4 Fe1 C2 C1 83.2(8) . .
C3 Fe1 C2 C1 120.4(11) . .
C1 C2 C3 C4 -0.4(14) . .
Fe1 C2 C3 C4 58.3(8) . .
C1 C2 C3 Fe1 -58.7(8) . .
C1 Fe1 C3 C2 37.4(8) . .
C19 Fe1 C3 C2 -62.3(11) . .
C5 Fe1 C3 C2 82.7(8) . .
C21 Fe1 C3 C2 -143.5(8) . .
C18 Fe1 C3 C2 -25(8) . .
C22 Fe1 C3 C2 178.9(9) . .
C20 Fe1 C3 C2 -101.9(8) . .
C4 Fe1 C3 C2 120.1(12) . .
C1 Fe1 C3 C4 -82.7(8) . .
C19 Fe1 C3 C4 177.6(7) . .
C2 Fe1 C3 C4 -120.1(12) . .
C5 Fe1 C3 C4 -37.4(7) . .
C21 Fe1 C3 C4 96.4(9) . .
C18 Fe1 C3 C4 -145(8) . .
C22 Fe1 C3 C4 58.8(12) . .
C20 Fe1 C3 C4 138.0(8) . .
C2 C3 C4 C5 1.3(14) . .
Fe1 C3 C4 C5 58.8(8) . .
C2 C3 C4 Fe1 -57.5(8) . .
C1 Fe1 C4 C5 -38.6(7) . .
C19 Fe1 C4 C5 -144(7) . .
C2 Fe1 C4 C5 -82.7(8) . .
C21 Fe1 C4 C5 139.6(7) . .
C18 Fe1 C4 C5 57.0(11) . .
C22 Fe1 C4 C5 95.2(8) . .
C20 Fe1 C4 C5 176.9(7) . .
C3 Fe1 C4 C5 -119.4(11) . .
C1 Fe1 C4 C3 80.8(8) . .
C19 Fe1 C4 C3 -24(7) . .
C2 Fe1 C4 C3 36.7(8) . .
C5 Fe1 C4 C3 119.4(11) . .
C21 Fe1 C4 C3 -101.0(8) . .
C18 Fe1 C4 C3 176.4(8) . .
C22 Fe1 C4 C3 -145.4(8) . .
C20 Fe1 C4 C3 -63.7(10) . .
C3 C4 C5 C1 -1.7(13) . .
Fe1 C4 C5 C1 57.9(8) . .
C3 C4 C5 Fe1 -59.5(8) . .
C2 C1 C5 C4 1.4(13) . .
P1 C1 C5 C4 -177.6(8) . .
Fe1 C1 C5 C4 -59.8(8) . .
C2 C1 C5 Fe1 61.2(8) . .
P1 C1 C5 Fe1 -117.8(8) . .
C1 Fe1 C5 C4 119.3(10) . .
C19 Fe1 C5 C4 176.0(8) . .
C2 Fe1 C5 C4 80.5(8) . .
C21 Fe1 C5 C4 -63.2(10) . .
C18 Fe1 C5 C4 -146.4(7) . .
C22 Fe1 C5 C4 -102.1(8) . .
C20 Fe1 C5 C4 -26(6) . .
C3 Fe1 C5 C4 37.5(7) . .
C19 Fe1 C5 C1 56.7(11) . .
C2 Fe1 C5 C1 -38.8(6) . .
C21 Fe1 C5 C1 177.5(7) . .
C18 Fe1 C5 C1 94.3(7) . .
C22 Fe1 C5 C1 138.6(7) . .
C20 Fe1 C5 C1 -146(5) . .
C4 Fe1 C5 C1 -119.3(10) . .
C3 Fe1 C5 C1 -81.8(7) . .
C12 P1 C6 C7 146.4(10) . .
C1 P1 C6 C7 -107.7(10) . .
Ni1 P1 C6 C7 17.2(11) . .
C12 P1 C6 C11 -36.0(12) . .
C1 P1 C6 C11 69.9(11) . .
Ni1 P1 C6 C11 -165.2(9) . .
C11 C6 C7 C8 -4.5(18) . .
P1 C6 C7 C8 173.3(10) . .
C6 C7 C8 C9 1.8(19) . .
C7 C8 C9 C10 1(2) . .
C8 C9 C10 C11 0(2) . .
C9 C10 C11 C6 -3(2) . .
C7 C6 C11 C10 5.0(19) . .
P1 C6 C11 C10 -172.7(10) . .
C6 P1 C12 C13 97.5(11) . .
C1 P1 C12 C13 -7.2(12) . .
Ni1 P1 C12 C13 -130.8(9) . .
C6 P1 C12 C17 -79.1(11) . .
C1 P1 C12 C17 176.2(10) . .
Ni1 P1 C12 C17 52.6(11) . .
C17 C12 C13 C14 -1.2(18) . .
P1 C12 C13 C14 -177.9(9) . .
C12 C13 C14 C15 -0.1(19) . .
C13 C14 C15 C16 1(2) . .
C14 C15 C16 C17 0.5(19) . .
C15 C16 C17 C12 -2(2) . .
C13 C12 C17 C16 2.2(19) . .
P1 C12 C17 C16 179.1(10) . .
C23 P2 C18 C19 -56.5(12) . .
C29 P2 C18 C19 -162.2(11) . .
Ni1 P2 C18 C19 69.8(12) . .
C23 P2 C18 C22 128.4(10) . .
C29 P2 C18 C22 22.8(11) . .
Ni1 P2 C18 C22 -105.2(10) . .
C23 P2 C18 Fe1 -145.2(7) . .
C29 P2 C18 Fe1 109.2(7) . .
Ni1 P2 C18 Fe1 -18.9(9) . .
C1 Fe1 C18 C19 -101.1(8) . .
C2 Fe1 C18 C19 -63.2(10) . .
C5 Fe1 C18 C19 -146.1(7) . .
C21 Fe1 C18 C19 80.0(8) . .
C22 Fe1 C18 C19 118.0(11) . .
C20 Fe1 C18 C19 38.4(7) . .
C4 Fe1 C18 C19 177.8(8) . .
C3 Fe1 C18 C19 -40(8) . .
C1 Fe1 C18 C22 140.9(8) . .
C19 Fe1 C18 C22 -118.0(11) . .
C2 Fe1 C18 C22 178.8(8) . .
C5 Fe1 C18 C22 95.8(8) . .
C21 Fe1 C18 C22 -38.1(8) . .
C20 Fe1 C18 C22 -79.7(8) . .
C4 Fe1 C18 C22 59.7(11) . .
C3 Fe1 C18 C22 -158(8) . .
C1 Fe1 C18 P2 23.9(9) . .
C19 Fe1 C18 P2 125.0(11) . .
C2 Fe1 C18 P2 61.8(11) . .
C5 Fe1 C18 P2 -21.1(8) . .
C21 Fe1 C18 P2 -155.0(9) . .
C22 Fe1 C18 P2 -117.0(11) . .
C20 Fe1 C18 P2 163.4(9) . .
C4 Fe1 C18 P2 -57.2(11) . .
C3 Fe1 C18 P2 85(8) . .
C22 C18 C19 C20 -1.7(13) . .
P2 C18 C19 C20 -177.4(9) . .
Fe1 C18 C19 C20 -61.1(8) . .
C22 C18 C19 Fe1 59.4(8) . .
P2 C18 C19 Fe1 -116.3(10) . .
C1 Fe1 C19 C18 95.4(8) . .
C2 Fe1 C19 C18 139.4(7) . .
C5 Fe1 C19 C18 58.4(11) . .
C21 Fe1 C19 C18 -82.7(8) . .
C22 Fe1 C19 C18 -38.4(7) . .
C20 Fe1 C19 C18 -118.8(10) . .
C4 Fe1 C19 C18 -161(7) . .
C3 Fe1 C19 C18 176.5(7) . .
C1 Fe1 C19 C20 -145.8(7) . .
C2 Fe1 C19 C20 -101.8(8) . .
C5 Fe1 C19 C20 177.2(8) . .
C21 Fe1 C19 C20 36.1(7) . .
C18 Fe1 C19 C20 118.8(10) . .
C22 Fe1 C19 C20 80.3(8) . .
C4 Fe1 C19 C20 -42(7) . .
C3 Fe1 C19 C20 -64.7(10) . .
C18 C19 C20 C21 2.0(14) . .
Fe1 C19 C20 C21 -59.1(9) . .
C18 C19 C20 Fe1 61.2(8) . .
C1 Fe1 C20 C21 177.4(8) . .
C19 Fe1 C20 C21 119.5(10) . .
C2 Fe1 C20 C21 -145.3(7) . .
C5 Fe1 C20 C21 -40(6) . .
C18 Fe1 C20 C21 81.4(8) . .
C22 Fe1 C20 C21 37.2(7) . .
C4 Fe1 C20 C21 -64.4(10) . .
C3 Fe1 C20 C21 -102.6(8) . .
C1 Fe1 C20 C19 57.9(10) . .
C2 Fe1 C20 C19 95.3(7) . .
C5 Fe1 C20 C19 -160(5) . .
C21 Fe1 C20 C19 -119.5(10) . .
C18 Fe1 C20 C19 -38.1(7) . .
C22 Fe1 C20 C19 -82.2(7) . .
C4 Fe1 C20 C19 176.1(7) . .
C3 Fe1 C20 C19 138.0(7) . .
C19 C20 C21 C22 -1.5(14) . .
Fe1 C20 C21 C22 -59.0(9) . .
C19 C20 C21 Fe1 57.5(8) . .
C1 Fe1 C21 C20 -116(16) . .
C19 Fe1 C21 C20 -38.6(7) . .
C2 Fe1 C21 C20 56.3(11) . .
C5 Fe1 C21 C20 175.4(7) . .
C18 Fe1 C21 C20 -83.1(8) . .
C22 Fe1 C21 C20 -121.2(11) . .
C4 Fe1 C21 C20 137.1(8) . .
C3 Fe1 C21 C20 93.3(8) . .
C1 Fe1 C21 C22 5(17) . .
C19 Fe1 C21 C22 82.6(8) . .
C2 Fe1 C21 C22 177.5(8) . .
C5 Fe1 C21 C22 -63.5(10) . .
C18 Fe1 C21 C22 38.1(7) . .
C20 Fe1 C21 C22 121.2(11) . .
C4 Fe1 C21 C22 -101.7(8) . .
C3 Fe1 C21 C22 -145.5(8) . .
C20 C21 C22 C18 0.5(14) . .
Fe1 C21 C22 C18 -59.3(8) . .
C20 C21 C22 Fe1 59.7(9) . .
C19 C18 C22 C21 0.8(13) . .
P2 C18 C22 C21 176.9(8) . .
Fe1 C18 C22 C21 59.1(8) . .
C19 C18 C22 Fe1 -58.3(8) . .
P2 C18 C22 Fe1 117.8(9) . .
C1 Fe1 C22 C21 -179.8(8) . .
C19 Fe1 C22 C21 -80.1(8) . .
C2 Fe1 C22 C21 -139(13) . .
C5 Fe1 C22 C21 139.6(7) . .
C18 Fe1 C22 C21 -118.8(11) . .
C20 Fe1 C22 C21 -35.3(7) . .
C4 Fe1 C22 C21 96.1(8) . .
C3 Fe1 C22 C21 58.9(12) . .
C1 Fe1 C22 C18 -61.0(10) . .
C19 Fe1 C22 C18 38.6(7) . .
C2 Fe1 C22 C18 -20(13) . .
C5 Fe1 C22 C18 -101.6(8) . .
C21 Fe1 C22 C18 118.8(11) . .
C20 Fe1 C22 C18 83.5(8) . .
C4 Fe1 C22 C18 -145.2(7) . .
C3 Fe1 C22 C18 177.6(9) . .
C18 P2 C23 C24 -173.0(8) . .
C29 P2 C23 C24 -70.1(10) . .
Ni1 P2 C23 C24 54.8(9) . .
C18 P2 C23 C28 11.2(12) . .
C29 P2 C23 C28 114.1(11) . .
Ni1 P2 C23 C28 -121.0(10) . .
C28 C23 C24 C25 1.6(17) . .
P2 C23 C24 C25 -174.5(9) . .
C23 C24 C25 C26 2.5(18) . .
C24 C25 C26 C27 -5.3(18) . .
C25 C26 C27 C28 4.0(18) . .
C26 C27 C28 C23 0.1(18) . .
C24 C23 C28 C27 -2.9(17) . .
P2 C23 C28 C27 172.8(9) . .
C23 P2 C29 C34 153.0(10) . .
C18 P2 C29 C34 -99.5(10) . .
Ni1 P2 C29 C34 31.6(11) . .
C23 P2 C29 C30 -33.0(10) . .
C18 P2 C29 C30 74.4(10) . .
Ni1 P2 C29 C30 -154.5(8) . .
C34 C29 C30 C31 -2.8(17) . .
P2 C29 C30 C31 -176.6(8) . .
C29 C30 C31 C32 0.9(17) . .
C30 C31 C32 C33 1.2(19) . .
C31 C32 C33 C34 -1.4(19) . .
C30 C29 C34 C33 2.6(17) . .
P2 C29 C34 C33 176.3(9) . .
C32 C33 C34 C29 -0.4(18) . .
